data_4002647
loop_
_publ_author_name
'Lee, Seok J.'
'Doussot, Celine'
'Baux, Anthony'
'Liu, Lujia'
'Jameson, Geoffrey B.'
'Richardson, Christopher'
'Pak, Joshua J.'
'Trousselet, Fabien'
'Coudert, Fran\,cois-Xavier'
'Telfer, Shane G.'

_publ_section_title
;
 Multicomponent Metal--Organic Frameworks as Defect-Tolerant Materials
;
_journal_issue 1
_journal_name_full 'Chemistry of Materials'
_journal_page_first 368
_journal_paper_doi 10.1021/acs.chemmater.5b04306
_journal_volume 28
_journal_year 2016
_chemical_formula_sum 'C36 H26 N3.33 O8 Zn2'
_chemical_formula_weight 764.01
_space_group_crystal_system trigonal
_space_group_IT_number 148
_space_group_name_Hall '-R 3'
_space_group_name_H-M_alt 'R -3 :H'
_symmetry_space_group_name_Hall '-R 3'
_symmetry_space_group_name_H-M 'R -3 :H'
_atom_sites_solution_hydrogens geom
_audit_creation_method SHELXL-2014/7
_cell_angle_alpha 90
_cell_angle_beta 90
_cell_angle_gamma 120
_cell_formula_units_Z 18
_cell_length_a 32.8962(8)
_cell_length_b 32.8962(8)
_cell_length_c 40.309(3)
_cell_measurement_reflns_used 34759
_cell_measurement_temperature 173(2)
_cell_measurement_theta_max 72
_cell_measurement_theta_min 6.6
_cell_volume 37777(3)
_computing_cell_refinement 'FSProcess in Process-Auto (Rigaku, 1998)'
_computing_data_collection 'CrystalClear (Rigaku, 2005)'
_computing_data_reduction 'FSProcess in Process-Auto (Rigaku, 1998)'
_computing_structure_refinement 'SHELXL-97 (Sheldrick, 1997)'
_computing_structure_solution 'SHELXS97 (Sheldrick, 2008)'
_diffrn_ambient_temperature 173(2)
_diffrn_detector 'Image plate'
_diffrn_detector_area_resol_mean 10
_diffrn_measured_fraction_theta_full 0.998
_diffrn_measured_fraction_theta_max 0.989
_diffrn_measurement_device_type 'Rigaku Spider'
_diffrn_measurement_method \w-scans
_diffrn_radiation_monochromator 'Rigaku VariMax-HF Confocal Optical System'
_diffrn_radiation_type CuK\a
_diffrn_radiation_wavelength 1.54178
_diffrn_reflns_av_R_equivalents 0.0836
_diffrn_reflns_av_unetI/netI 0.0697
_diffrn_reflns_laue_measured_fraction_full 0.998
_diffrn_reflns_laue_measured_fraction_max 0.989
_diffrn_reflns_limit_h_max 40
_diffrn_reflns_limit_h_min -34
_diffrn_reflns_limit_k_max 39
_diffrn_reflns_limit_k_min -39
_diffrn_reflns_limit_l_max 49
_diffrn_reflns_limit_l_min -39
_diffrn_reflns_number 81349
_diffrn_reflns_point_group_measured_fraction_full 0.998
_diffrn_reflns_point_group_measured_fraction_max 0.989
_diffrn_reflns_theta_full 67.679
_diffrn_reflns_theta_max 72.093
_diffrn_reflns_theta_min 6.589
_diffrn_source 'Rigaku MM007 rotating anode'
_exptl_absorpt_coefficient_mu 0.898
_exptl_absorpt_correction_T_max 1.0
_exptl_absorpt_correction_T_min 0.665
_exptl_absorpt_correction_type multi-scan
_exptl_absorpt_process_details '(ABSCOR; Higashi, 1995)'
_exptl_crystal_colour colourless
_exptl_crystal_density_diffrn 0.605
_exptl_crystal_density_meas ?
_exptl_crystal_description prism
_exptl_crystal_F_000 7008
_exptl_crystal_size_max 0.25
_exptl_crystal_size_mid 0.20
_exptl_crystal_size_min 0.15
_refine_diff_density_max 0.878
_refine_diff_density_min -0.787
_refine_diff_density_rms 0.145
_refine_ls_extinction_method none
_refine_ls_goodness_of_fit_ref 1.228
_refine_ls_hydrogen_treatment constr
_refine_ls_matrix_type full
_refine_ls_number_parameters 429
_refine_ls_number_reflns 16194
_refine_ls_number_restraints 18
_refine_ls_restrained_S_all 1.228
_refine_ls_R_factor_all 0.1240
_refine_ls_R_factor_gt 0.1083
_refine_ls_shift/su_max 0.001
_refine_ls_shift/su_mean 0.000
_refine_ls_structure_factor_coef Fsqd
_refine_ls_weighting_details 'w=1/[\s^2^(Fo^2^)+(0.2000P)^2^] where P=(Fo^2^+2Fc^2^)/3'
_refine_ls_weighting_scheme calc
_refine_ls_wR_factor_gt 0.3194
_refine_ls_wR_factor_ref 0.3445
_reflns_Friedel_coverage 0.000
_reflns_number_gt 11779
_reflns_number_total 16194
_reflns_threshold_expression 'I > 2\s(I)'
_cod_data_source_file cm5b04306_si_001.cif
_cod_data_source_block MUF-32
_cod_depositor_comments
;
The following automatic conversions were performed:

'_exptl_crystal_density_meas' value 'not measured' was changed to '?'
- the value is perceived as not measured.

Automatic conversion script
Id: cif_fix_values 4268 2015-11-12 08:31:59Z antanas 

 Adding full bibliography for 4002645--4002648.cif.
;
_cod_original_cell_volume 37776(3)
_cod_database_code 4002647
_shelx_shelxl_version_number 2014/7
_shelx_space_group_comment
;
The symmetry employed for this shelxl refinement is uniquely defined
by the following loop, which should always be used as a source of
symmetry information in preference to the above space-group names.
They are only intended as comments.
;

loop_
_space_group_symop_operation_xyz
'x, y, z'
'-y, x-y, z'
'-x+y, -x, z'
'x+2/3, y+1/3, z+1/3'
'-y+2/3, x-y+1/3, z+1/3'
'-x+y+2/3, -x+1/3, z+1/3'
'x+1/3, y+2/3, z+2/3'
'-y+1/3, x-y+2/3, z+2/3'
'-x+y+1/3, -x+2/3, z+2/3'
'-x, -y, -z'
'y, -x+y, -z'
'x-y, x, -z'
'-x+2/3, -y+1/3, -z+1/3'
'y+2/3, -x+y+1/3, -z+1/3'
'x-y+2/3, x+1/3, -z+1/3'
'-x+1/3, -y+2/3, -z+2/3'
'y+1/3, -x+y+2/3, -z+2/3'
'x-y+1/3, x+2/3, -z+2/3'

loop_
_atom_site_label
_atom_site_type_symbol
_atom_site_fract_x
_atom_site_fract_y
_atom_site_fract_z
_atom_site_U_iso_or_equiv
_atom_site_adp_type
_atom_site_occupancy
_atom_site_site_symmetry_order
_atom_site_calc_flag
_atom_site_refinement_flags_posn
_atom_site_refinement_flags_adp
_atom_site_refinement_flags_occupancy
Zn1 Zn 0.32403(2) 0.41202(3) 0.41201(2) 0.0566(2) Uani 1 1 d . . .
Zn2 Zn 0.40446(2) 0.45222(3) 0.45223(2) 0.0541(2) Uani 1 1 d D . .
N1 N 0.1835(2) 0.3671(3) 0.59187(13) 0.103(2) Uani 1 1 d . . .
N30 N 0.3333 0.6667 0.4418(4) 0.098(4) Uani 1 3 d S T P
O1 O 0.29265(17) 0.3970(3) 0.45606(12) 0.128(3) Uani 1 1 d . . .
O2 O 0.35437(14) 0.42824(16) 0.48937(9) 0.0676(10) Uani 1 1 d . . .
O8 O 0.37259(18) 0.4355(3) 0.37634(11) 0.124(3) Uani 1 1 d . . .
O9 O 0.43735(14) 0.46786(16) 0.40644(10) 0.0691(10) Uani 1 1 d . . .
O15 O 0.39672(15) 0.38627(15) 0.44747(10) 0.0668(10) Uani 1 1 d . . .
O16 O 0.3329(2) 0.3565(2) 0.41555(19) 0.125(2) Uani 1 1 d . . .
O30 O 0.39523(15) 0.50993(15) 0.44881(10) 0.0671(10) Uani 1 1 d . . .
O31 O 0.3319(2) 0.4758(2) 0.4165(2) 0.123(2) Uani 1 1 d . . .
C1 C 0.3109(2) 0.4086(2) 0.48420(14) 0.0665(15) Uani 1 1 d . . .
C2 C 0.2786(2) 0.3974(3) 0.51270(15) 0.0719(16) Uani 1 1 d . . .
C3 C 0.2953(2) 0.4120(3) 0.54495(15) 0.080(2) Uani 1 1 d . . .
H3 H 0.3281 0.4288 0.5491 0.096 Uiso 1 1 calc R U .
C4 C 0.2639(2) 0.4021(3) 0.57086(16) 0.086(2) Uani 1 1 d . . .
H4 H 0.2754 0.4119 0.5927 0.103 Uiso 1 1 calc R U .
C5 C 0.2158(3) 0.3778(3) 0.56499(14) 0.086(2) Uani 1 1 d . . .
C6 C 0.1987(2) 0.3624(3) 0.53351(18) 0.091(2) Uani 1 1 d . . .
H6 H 0.1658 0.3454 0.5297 0.110 Uiso 1 1 calc R U .
C7 C 0.2298(2) 0.3720(3) 0.50731(17) 0.093(2) Uani 1 1 d . . .
H7 H 0.2179 0.3613 0.4856 0.112 Uiso 1 1 calc R U .
C8 C 0.4155(2) 0.4546(2) 0.37897(13) 0.0688(15) Uani 1 1 d . . .
C9 C 0.4430(2) 0.4635(2) 0.34844(15) 0.0728(16) Uani 1 1 d . . .
C10 C 0.4201(2) 0.4527(3) 0.31757(15) 0.090(2) Uani 1 1 d . . .
H10 H 0.3872 0.4406 0.3170 0.108 Uiso 1 1 calc R U .
C11 C 0.4439(3) 0.4591(3) 0.28799(16) 0.090(2) Uani 1 1 d . . .
H11 H 0.4277 0.4522 0.2674 0.108 Uiso 1 1 calc R U .
C12 C 0.4918(3) 0.4758(3) 0.28896(15) 0.086(2) Uani 1 1 d . . .
C13 C 0.5159(3) 0.4879(3) 0.31916(16) 0.089(2) Uani 1 1 d . . .
H13 H 0.5490 0.5004 0.3195 0.107 Uiso 1 1 calc R U .
C14 C 0.4919(2) 0.4817(2) 0.34816(15) 0.0775(19) Uani 1 1 d . . .
H14 H 0.5086 0.4898 0.3686 0.093 Uiso 1 1 calc R U .
C15 C 0.3654(2) 0.3545(2) 0.42953(16) 0.0705(15) Uani 1 1 d . . .
C16 C 0.3665(2) 0.3100(2) 0.42477(16) 0.0726(17) Uani 1 1 d . . .
C17 C 0.3294(3) 0.2720(3) 0.4076(2) 0.094(2) Uani 1 1 d . . .
H17 H 0.3038 0.2749 0.3998 0.113 Uiso 1 1 calc R U .
C18 C 0.3298(3) 0.2305(3) 0.4018(2) 0.091(2) Uani 1 1 d . . .
H18 H 0.3049 0.2055 0.3900 0.110 Uiso 1 1 calc R U .
C19 C 0.3673(3) 0.2263(2) 0.41375(18) 0.089(2) Uani 1 1 d . . .
C20 C 0.4035(3) 0.2629(3) 0.43169(18) 0.086(2) Uani 1 1 d . . .
H20 H 0.4286 0.2594 0.4400 0.103 Uiso 1 1 calc R U .
C21 C 0.4029(3) 0.3037(2) 0.43729(17) 0.0787(18) Uani 1 1 d . . .
H21 H 0.4275 0.3281 0.4498 0.094 Uiso 1 1 calc R U .
C30 C 0.3608(2) 0.5085(3) 0.43365(16) 0.0718(16) Uani 1 1 d . . .
C31 C 0.3555(2) 0.5510(2) 0.43580(18) 0.0745(17) Uani 1 1 d . . .
C32 C 0.3839(2) 0.5897(2) 0.4562(2) 0.0805(19) Uani 1 1 d . . .
H32 H 0.4086 0.5899 0.4685 0.097 Uiso 1 1 calc R U .
C33 C 0.3767(2) 0.6275(3) 0.4586(2) 0.086(2) Uani 1 1 d . . .
H33 H 0.3961 0.6533 0.4726 0.103 Uiso 1 1 calc R U .
C34 C 0.3406(2) 0.6274(2) 0.4402(2) 0.086(2) Uani 1 1 d . . .
C35 C 0.3128(3) 0.5908(3) 0.4193(2) 0.090(2) Uani 1 1 d . . .
H35 H 0.2889 0.5914 0.4066 0.108 Uiso 1 1 calc R U .
C36 C 0.3203(3) 0.5528(3) 0.4171(2) 0.092(2) Uani 1 1 d . . .
H36 H 0.3013 0.5276 0.4026 0.110 Uiso 1 1 calc R U .
N40 N 0.26757(13) 0.38375(17) 0.38361(10) 0.0729(14) Uani 1 1 d G . .
C40 C 0.23036(18) 0.3909(2) 0.39102(13) 0.136(4) Uani 1 1 d G . .
H40 H 0.2322 0.4094 0.4097 0.163 Uiso 1 1 calc R U .
C41 C 0.19050(17) 0.3711(3) 0.37114(16) 0.128(4) Uani 1 1 d G . .
H41 H 0.1651 0.3760 0.3762 0.154 Uiso 1 1 calc R U .
C42 C 0.18785(16) 0.3440(2) 0.34384(14) 0.093(2) Uani 1 1 d G . .
C43 C 0.2251(2) 0.3369(3) 0.33642(14) 0.134(4) Uani 1 1 d G . .
H43 H 0.2232 0.3184 0.3178 0.161 Uiso 1 1 calc R U .
C44 C 0.26491(17) 0.3567(2) 0.35631(13) 0.133(4) Uani 1 1 d G . .
H44 H 0.2903 0.3518 0.3512 0.160 Uiso 1 1 calc R U .
N50 N 0.46246(15) 0.48117(16) 0.48151(10) 0.0562(10) Uani 1 1 d D . .
C61 C 0.5044(4) 0.5142(5) 0.4643(3) 0.0927(18) Uiso 0.5 1 d D . P
H61A H 0.4999 0.5396 0.4552 0.111 Uiso 0.5 1 calc R U P
H61B H 0.5095 0.4981 0.4453 0.111 Uiso 0.5 1 calc R U P
C71 C 0.4718(5) 0.4472(5) 0.4965(4) 0.0927(18) Uiso 0.5 1 d D . P
H71A H 0.4752 0.4283 0.4788 0.111 Uiso 0.5 1 calc R U P
H71B H 0.4446 0.4258 0.5104 0.111 Uiso 0.5 1 calc R U P
C81 C 0.4594(5) 0.5074(5) 0.5093(3) 0.0927(18) Uiso 0.5 1 d D . P
H81A H 0.4318 0.4862 0.5230 0.111 Uiso 0.5 1 calc R U P
H81B H 0.4545 0.5328 0.5008 0.111 Uiso 0.5 1 calc R U P
C62 C 0.4989(4) 0.4722(5) 0.4698(4) 0.0927(18) Uiso 0.5 1 d D . P
H62C H 0.5080 0.4849 0.4470 0.111 Uiso 0.5 1 calc R U P
H62D H 0.4860 0.4378 0.4686 0.111 Uiso 0.5 1 calc R U P
C72 C 0.4536(5) 0.4649(5) 0.5149(3) 0.0927(18) Uiso 0.5 1 d D . P
H72C H 0.4397 0.4304 0.5149 0.111 Uiso 0.5 1 calc R U P
H72D H 0.4303 0.4721 0.5246 0.111 Uiso 0.5 1 calc R U P
C82 C 0.4851(5) 0.5317(4) 0.4825(4) 0.0927(18) Uiso 0.5 1 d D . P
H82C H 0.4628 0.5409 0.4914 0.111 Uiso 0.5 1 calc R U P
H82D H 0.4936 0.5442 0.4596 0.111 Uiso 0.5 1 calc R U P

loop_
_atom_site_aniso_label
_atom_site_aniso_U_11
_atom_site_aniso_U_22
_atom_site_aniso_U_33
_atom_site_aniso_U_23
_atom_site_aniso_U_13
_atom_site_aniso_U_12
Zn1 0.0531(4) 0.0683(5) 0.0496(4) -0.0106(3) -0.0084(3) 0.0314(4)
Zn2 0.0515(4) 0.0654(5) 0.0468(4) -0.0099(3) -0.0079(3) 0.0304(4)
N1 0.090(4) 0.193(7) 0.059(3) 0.049(4) 0.022(3) 0.096(5)
N30 0.055(3) 0.055(3) 0.184(12) 0.000 0.000 0.0274(16)
O1 0.060(3) 0.229(8) 0.058(3) -0.001(4) 0.002(2) 0.044(4)
O2 0.063(2) 0.090(3) 0.050(2) -0.0048(19) 0.0002(17) 0.039(2)
O8 0.067(3) 0.211(7) 0.045(2) -0.011(3) 0.000(2) 0.033(4)
O9 0.063(2) 0.084(3) 0.057(2) -0.008(2) 0.0000(18) 0.035(2)
O15 0.072(3) 0.068(2) 0.061(2) -0.0164(19) -0.0147(19) 0.035(2)
O16 0.137(5) 0.083(4) 0.181(6) -0.044(4) -0.088(5) 0.075(4)
O30 0.068(3) 0.071(3) 0.070(3) -0.004(2) -0.008(2) 0.041(2)
O31 0.118(4) 0.082(3) 0.187(6) -0.057(4) -0.092(5) 0.063(3)
C1 0.062(3) 0.088(4) 0.047(3) -0.002(3) -0.002(2) 0.036(3)
C2 0.060(3) 0.095(5) 0.061(3) 0.004(3) -0.002(3) 0.039(3)
C3 0.067(4) 0.126(6) 0.047(3) 0.001(3) 0.004(3) 0.049(4)
C4 0.072(4) 0.150(7) 0.047(3) 0.007(4) 0.004(3) 0.063(5)
C5 0.082(4) 0.157(7) 0.037(3) 0.025(4) 0.020(3) 0.072(5)
C6 0.063(4) 0.137(7) 0.067(4) 0.017(4) 0.011(3) 0.045(4)
C7 0.066(4) 0.157(8) 0.058(4) 0.006(4) 0.002(3) 0.056(5)
C8 0.065(3) 0.088(4) 0.043(3) -0.006(3) -0.006(2) 0.031(3)
C9 0.079(4) 0.082(4) 0.052(3) -0.006(3) -0.005(3) 0.036(3)
C10 0.066(4) 0.124(6) 0.049(3) -0.017(4) -0.001(3) 0.023(4)
C11 0.078(4) 0.110(6) 0.047(3) -0.015(3) -0.001(3) 0.021(4)
C12 0.075(4) 0.095(5) 0.046(3) -0.013(3) 0.012(3) 0.011(4)
C13 0.072(4) 0.107(6) 0.059(4) -0.018(4) 0.007(3) 0.022(4)
C14 0.059(3) 0.099(5) 0.053(3) -0.013(3) 0.004(3) 0.023(3)
C15 0.072(4) 0.074(4) 0.070(4) -0.008(3) -0.015(3) 0.041(3)
C16 0.080(4) 0.074(4) 0.066(4) -0.014(3) -0.017(3) 0.039(3)
C17 0.120(6) 0.087(5) 0.098(5) -0.034(4) -0.050(5) 0.070(5)
C18 0.121(6) 0.072(4) 0.089(5) -0.028(4) -0.042(5) 0.054(4)
C19 0.141(7) 0.075(4) 0.076(4) -0.020(3) -0.039(4) 0.073(5)
C20 0.120(6) 0.082(5) 0.079(4) -0.023(4) -0.036(4) 0.068(5)
C21 0.095(5) 0.078(4) 0.079(4) -0.021(3) -0.032(4) 0.055(4)
C30 0.066(4) 0.081(4) 0.072(4) -0.007(3) -0.009(3) 0.039(3)
C31 0.064(4) 0.076(4) 0.091(5) -0.008(3) -0.013(3) 0.040(3)
C32 0.069(4) 0.070(4) 0.110(5) -0.018(4) -0.022(4) 0.041(3)
C33 0.066(4) 0.065(4) 0.130(6) -0.019(4) -0.018(4) 0.035(3)
C34 0.063(4) 0.054(3) 0.146(7) -0.010(4) -0.011(4) 0.032(3)
C35 0.075(4) 0.074(4) 0.132(7) -0.009(4) -0.024(4) 0.045(4)
C36 0.077(4) 0.077(4) 0.133(7) -0.031(4) -0.043(5) 0.048(4)
N40 0.073(3) 0.091(4) 0.059(3) -0.014(3) -0.016(2) 0.044(3)
C40 0.103(6) 0.205(11) 0.130(8) -0.103(8) -0.062(6) 0.100(8)
C41 0.097(6) 0.179(10) 0.132(8) -0.066(7) -0.045(6) 0.087(7)
C42 0.064(4) 0.126(6) 0.084(5) -0.037(5) -0.037(3) 0.044(4)
C43 0.117(7) 0.175(10) 0.120(7) -0.084(7) -0.051(6) 0.079(8)
C44 0.100(6) 0.208(11) 0.123(7) -0.098(8) -0.058(6) 0.101(7)
N50 0.058(2) 0.069(3) 0.047(2) -0.004(2) -0.0033(19) 0.036(2)

loop_
_atom_type_symbol
_atom_type_description
_atom_type_scat_dispersion_real
_atom_type_scat_dispersion_imag
_atom_type_scat_source
C C 0.0181 0.0091 'International Tables Vol C Tables 4.2.6.8 and 6.1.1.4'
H H 0.0000 0.0000 'International Tables Vol C Tables 4.2.6.8 and 6.1.1.4'
N N 0.0311 0.0180 'International Tables Vol C Tables 4.2.6.8 and 6.1.1.4'
O O 0.0492 0.0322 'International Tables Vol C Tables 4.2.6.8 and 6.1.1.4'
Zn Zn -1.5491 0.6778 'International Tables Vol C Tables 4.2.6.8 and 6.1.1.4'

loop_
_geom_angle_atom_site_label_1
_geom_angle_atom_site_label_2
_geom_angle_atom_site_label_3
_geom_angle
_geom_angle_site_symmetry_1
_geom_angle_site_symmetry_3
N40 Zn1 O1 98.7(2) . .
N40 Zn1 O31 98.3(2) . .
O1 Zn1 O31 87.6(4) . .
N40 Zn1 O16 98.3(2) . .
O1 Zn1 O16 90.2(4) . .
O31 Zn1 O16 163.4(2) . .
N40 Zn1 O8 98.4(2) . .
O1 Zn1 O8 162.8(2) . .
O31 Zn1 O8 90.0(4) . .
O16 Zn1 O8 87.2(4) . .
N40 Zn1 Zn2 179.83(14) . .
O1 Zn1 Zn2 81.45(15) . .
O31 Zn1 Zn2 81.71(15) . .
O16 Zn1 Zn2 81.66(16) . .
O8 Zn1 Zn2 81.39(14) . .
N50 Zn2 O15 98.07(17) . .
N50 Zn2 O2 98.10(16) . .
O15 Zn2 O2 90.59(18) . .
N50 Zn2 O9 98.63(16) . .
O15 Zn2 O9 87.29(17) . .
O2 Zn2 O9 163.28(16) . .
N50 Zn2 O30 98.21(17) . .
O15 Zn2 O30 163.72(16) . .
O2 Zn2 O30 86.78(18) . .
O9 Zn2 O30 90.63(18) . .
N50 Zn2 Zn1 179.74(16) . .
O15 Zn2 Zn1 81.90(12) . .
O2 Zn2 Zn1 81.65(11) . .
O9 Zn2 Zn1 81.63(11) . .
O30 Zn2 Zn1 81.82(12) . .
C19 N1 C12 120.5(5) 12_556 5
C19 N1 C5 119.3(5) 12_556 .
C12 N1 C5 119.5(5) 5 .
C34 N30 C34 119.80(11) 3_565 2_665
C34 N30 C34 119.80(11) 3_565 .
C34 N30 C34 119.80(11) 2_665 .
C1 O1 Zn1 128.6(4) . .
C1 O2 Zn2 124.1(4) . .
C8 O8 Zn1 128.9(4) . .
C8 O9 Zn2 123.8(4) . .
C15 O15 Zn2 122.9(4) . .
C15 O16 Zn1 127.3(5) . .
C30 O30 Zn2 122.4(4) . .
C30 O31 Zn1 127.4(5) . .
O1 C1 O2 123.9(5) . .
O1 C1 C2 116.8(5) . .
O2 C1 C2 119.3(5) . .
C3 C2 C7 118.9(6) . .
C3 C2 C1 121.6(6) . .
C7 C2 C1 119.5(5) . .
C4 C3 C2 120.0(6) . .
C4 C3 H3 120.0 . .
C2 C3 H3 120.0 . .
C3 C4 C5 120.4(6) . .
C3 C4 H4 119.8 . .
C5 C4 H4 119.8 . .
C6 C5 C4 120.4(6) . .
C6 C5 N1 119.3(7) . .
C4 C5 N1 120.2(6) . .
C5 C6 C7 119.8(7) . .
C5 C6 H6 120.1 . .
C7 C6 H6 120.1 . .
C6 C7 C2 120.5(7) . .
C6 C7 H7 119.7 . .
C2 C7 H7 119.7 . .
O8 C8 O9 123.8(5) . .
O8 C8 C9 117.7(5) . .
O9 C8 C9 118.4(5) . .
C10 C9 C14 117.1(6) . .
C10 C9 C8 119.5(6) . .
C14 C9 C8 123.4(5) . .
C11 C10 C9 122.2(7) . .
C11 C10 H10 118.9 . .
C9 C10 H10 118.9 . .
C10 C11 C12 118.7(6) . .
C10 C11 H11 120.6 . .
C12 C11 H11 120.6 . .
C11 C12 C13 120.6(6) . .
C11 C12 N1 119.2(6) . 9_554
C13 C12 N1 120.1(7) . 9_554
C14 C13 C12 119.9(7) . .
C14 C13 H13 120.1 . .
C12 C13 H13 120.1 . .
C13 C14 C9 121.5(6) . .
C13 C14 H14 119.3 . .
C9 C14 H14 119.3 . .
O16 C15 O15 125.8(6) . .
O16 C15 C16 116.0(6) . .
O15 C15 C16 118.2(6) . .
C21 C16 C17 117.7(6) . .
C21 C16 C15 122.6(6) . .
C17 C16 C15 119.7(6) . .
C18 C17 C16 121.5(7) . .
C18 C17 H17 119.2 . .
C16 C17 H17 119.2 . .
C17 C18 C19 118.8(7) . .
C17 C18 H18 120.6 . .
C19 C18 H18 120.6 . .
C18 C19 C20 120.6(6) . .
C18 C19 N1 118.5(7) . 11_556
C20 C19 N1 120.9(7) . 11_556
C21 C20 C19 120.2(7) . .
C21 C20 H20 119.9 . .
C19 C20 H20 119.9 . .
C20 C21 C16 121.0(6) . .
C20 C21 H21 119.5 . .
C16 C21 H21 119.5 . .
O31 C30 O30 126.2(7) . .
O31 C30 C31 116.6(6) . .
O30 C30 C31 117.2(6) . .
C36 C31 C32 117.6(6) . .
C36 C31 C30 119.5(6) . .
C32 C31 C30 122.9(6) . .
C33 C32 C31 121.3(6) . .
C33 C32 H32 119.3 . .
C31 C32 H32 119.3 . .
C32 C33 C34 119.2(7) . .
C32 C33 H33 120.4 . .
C34 C33 H33 120.4 . .
C35 C34 C33 121.2(6) . .
C35 C34 N30 118.8(7) . .
C33 C34 N30 119.9(7) . .
C34 C35 C36 119.2(7) . .
C34 C35 H35 120.4 . .
C36 C35 H35 120.4 . .
C35 C36 C31 121.5(7) . .
C35 C36 H36 119.3 . .
C31 C36 H36 119.3 . .
C40 N40 C44 120.0 . .
C40 N40 Zn1 119.8(2) . .
C44 N40 Zn1 120.2(2) . .
N40 C40 C41 120.0 . .
N40 C40 H40 120.0 . .
C41 C40 H40 120.0 . .
C42 C41 C40 120.0 . .
C42 C41 H41 120.0 . .
C40 C41 H41 120.0 . .
C41 C42 C43 120.0 . .
C41 C42 C42 120.2(7) . 16
C43 C42 C42 119.8(7) . 16
C42 C43 C44 120.0 . .
C42 C43 H43 120.0 . .
C44 C43 H43 120.0 . .
C43 C44 N40 120.0 . .
C43 C44 H44 120.0 . .
N40 C44 H44 120.0 . .
C72 N50 C71 52.6(8) . .
C72 N50 C61 132.8(9) . .
C71 N50 C61 107.1(9) . .
C72 N50 C82 107.3(9) . .
C71 N50 C82 134.3(9) . .
C61 N50 C82 52.8(8) . .
C72 N50 C81 55.2(8) . .
C71 N50 C81 104.1(8) . .
C61 N50 C81 104.5(8) . .
C82 N50 C81 56.1(8) . .
C72 N50 C62 105.5(8) . .
C71 N50 C62 57.1(8) . .
C61 N50 C62 54.4(8) . .
C82 N50 C62 103.9(8) . .
C81 N50 C62 133.2(9) . .
C72 N50 Zn2 113.9(7) . .
C71 N50 Zn2 113.4(6) . .
C61 N50 Zn2 113.3(6) . .
C82 N50 Zn2 112.3(6) . .
C81 N50 Zn2 113.7(6) . .
C62 N50 Zn2 113.1(6) . .
N50 C61 C72 113.6(10) . 10_666
N50 C61 C71 91.2(8) . 10_666
C72 C61 C71 40.9(8) 10_666 10_666
N50 C61 H61A 108.8 . .
C72 C61 H61A 108.8 10_666 .
C71 C61 H61A 86.0 10_666 .
N50 C61 H61B 108.8 . .
C72 C61 H61B 108.8 10_666 .
C71 C61 H61B 149.6 10_666 .
H61A C61 H61B 107.7 . .
N50 C71 C82 113.7(10) . 10_666
N50 C71 C61 90.4(9) . 10_666
C82 C71 C61 41.5(8) 10_666 10_666
N50 C71 C81 88.4(8) . 10_666
C82 C71 C81 42.6(8) 10_666 10_666
C61 C71 C81 70.8(7) 10_666 10_666
N50 C71 H71A 108.8 . .
C82 C71 H71A 108.8 10_666 .
C61 C71 H71A 150.3 10_666 .
C81 C71 H71A 86.9 10_666 .
N50 C71 H71B 108.8 . .
C82 C71 H71B 108.8 10_666 .
C61 C71 H71B 86.1 10_666 .
C81 C71 H71B 151.5 10_666 .
H71A C71 H71B 107.7 . .
N50 C81 C62 113.2(10) . 10_666
N50 C81 C61 88.3(8) . 10_666
C62 C81 C61 42.0(8) 10_666 10_666
N50 C81 C71 88.0(9) . 10_666
C62 C81 C71 43.4(8) 10_666 10_666
C61 C81 C71 71.0(7) 10_666 10_666
N50 C81 H81A 108.9 . .
C62 C81 H81A 108.9 10_666 .
C61 C81 H81A 87.4 10_666 .
C71 C81 H81A 152.3 10_666 .
N50 C81 H81B 108.9 . .
C62 C81 H81B 108.9 10_666 .
C61 C81 H81B 150.9 10_666 .
C71 C81 H81B 86.0 10_666 .
H81A C81 H81B 107.7 . .
N50 C62 C81 113.6(10) . 10_666
N50 C62 C72 89.2(9) . 10_666
C81 C62 C72 42.5(8) 10_666 10_666
N50 C62 C82 88.3(8) . 10_666
C81 C62 C82 42.4(8) 10_666 10_666
C72 C62 C82 70.7(7) 10_666 10_666
N50 C62 H62C 108.9 . .
C81 C62 H62C 108.9 10_666 .
C72 C62 H62C 86.1 10_666 .
C82 C62 H62C 151.2 10_666 .
N50 C62 H62D 108.9 . .
C81 C62 H62D 108.9 10_666 .
C72 C62 H62D 151.3 10_666 .
C82 C62 H62D 87.2 10_666 .
H62C C62 H62D 107.7 . .
N50 C72 C61 113.6(10) . 10_666
N50 C72 C62 89.8(9) . 10_666
C61 C72 C62 42.1(8) 10_666 10_666
N50 C72 H72C 108.9 . .
C61 C72 H72C 108.9 10_666 .
C62 C72 H72C 150.9 10_666 .
N50 C72 H72D 108.9 . .
C61 C72 H72D 108.9 10_666 .
C62 C72 H72D 85.9 10_666 .
H72C C72 H72D 107.7 . .
N50 C82 C71 112.0(10) . 10_666
N50 C82 C72 89.5(9) . 10_666
C71 C82 C72 40.0(8) 10_666 10_666
N50 C82 C62 87.4(9) . 10_666
C71 C82 C62 43.1(8) 10_666 10_666
C72 C82 C62 70.0(7) 10_666 10_666
N50 C82 H82C 109.2 . .
C71 C82 H82C 109.2 10_666 .
C72 C82 H82C 149.2 10_666 .
C62 C82 H82C 86.1 10_666 .
N50 C82 H82D 109.2 . .
C71 C82 H82D 109.2 10_666 .
C72 C82 H82D 87.6 10_666 .
C62 C82 H82D 152.3 10_666 .
H82C C82 H82D 107.9 . .

loop_
_geom_bond_atom_site_label_1
_geom_bond_atom_site_label_2
_geom_bond_distance
_geom_bond_site_symmetry_2
Zn1 N40 1.974(3) .
Zn1 O1 1.988(5) .
Zn1 O31 1.990(5) .
Zn1 O16 1.995(5) .
Zn1 O8 1.996(5) .
Zn1 Zn2 2.8070(9) .
Zn2 N50 2.031(4) .
Zn2 O15 2.063(4) .
Zn2 O2 2.068(4) .
Zn2 O9 2.070(4) .
Zn2 O30 2.072(4) .
N1 C19 1.421(8) 12_556
N1 C12 1.429(7) 5
N1 C5 1.433(7) .
N30 C34 1.428(6) 3_565
N30 C34 1.428(6) 2_665
N30 C34 1.428(6) .
O1 C1 1.251(7) .
O2 C1 1.256(7) .
O8 C8 1.231(7) .
O9 C8 1.272(7) .
O15 C15 1.266(7) .
O16 C15 1.237(8) .
O30 C30 1.266(7) .
O31 C30 1.231(8) .
C1 C2 1.482(8) .
C2 C3 1.400(9) .
C2 C7 1.409(9) .
C3 C4 1.388(9) .
C3 H3 0.9500 .
C4 C5 1.391(10) .
C4 H4 0.9500 .
C5 C6 1.378(10) .
C6 C7 1.392(9) .
C6 H6 0.9500 .
C7 H7 0.9500 .
C8 C9 1.468(8) .
C9 C10 1.405(8) .
C9 C14 1.408(9) .
C10 C11 1.384(9) .
C10 H10 0.9500 .
C11 C12 1.386(11) .
C11 H11 0.9500 .
C12 C13 1.398(9) .
C12 N1 1.429(7) 9_554
C13 C14 1.368(8) .
C13 H13 0.9500 .
C14 H14 0.9500 .
C15 C16 1.494(9) .
C16 C21 1.409(9) .
C16 C17 1.416(10) .
C17 C18 1.390(9) .
C17 H17 0.9500 .
C18 C19 1.394(10) .
C18 H18 0.9500 .
C19 C20 1.399(10) .
C19 N1 1.421(8) 11_556
C20 C21 1.371(9) .
C20 H20 0.9500 .
C21 H21 0.9500 .
C30 C31 1.498(9) .
C31 C36 1.406(9) .
C31 C32 1.407(9) .
C32 C33 1.381(9) .
C32 H32 0.9500 .
C33 C34 1.400(10) .
C33 H33 0.9500 .
C34 C35 1.374(10) .
C35 C36 1.392(9) .
C35 H35 0.9500 .
C36 H36 0.9500 .
N40 C40 1.3900 .
N40 C44 1.3900 .
C40 C41 1.3900 .
C40 H40 0.9500 .
C41 C42 1.3900 .
C41 H41 0.9500 .
C42 C43 1.3900 .
C42 C42 1.474(6) 16
C43 C44 1.3900 .
C43 H43 0.9500 .
C44 H44 0.9500 .
N50 C72 1.421(11) .
N50 C71 1.433(11) .
N50 C61 1.439(11) .
N50 C82 1.442(11) .
N50 C81 1.447(11) .
N50 C62 1.449(11) .
C61 C72 1.46(2) 10_666
C61 C71 1.93(2) 10_666
C61 H61A 0.9900 .
C61 H61B 0.9900 .
C71 C82 1.49(2) 10_666
C71 C61 1.93(2) 10_666
C71 C81 2.01(2) 10_666
C71 H71A 0.9900 .
C71 H71B 0.9900 .
C81 C62 1.46(2) 10_666
C81 C61 1.97(2) 10_666
C81 C71 2.01(2) 10_666
C81 H81A 0.9900 .
C81 H81B 0.9900 .
C62 C81 1.46(2) 10_666
C62 C72 1.97(2) 10_666
C62 C82 2.02(2) 10_666
C62 H62C 0.9900 .
C62 H62D 0.9900 .
C72 C61 1.46(2) 10_666
C72 C62 1.97(2) 10_666
C72 H72C 0.9900 .
C72 H72D 0.9900 .
C82 C71 1.49(2) 10_666
C82 C72 1.97(2) 10_666
C82 C62 2.02(2) 10_666
C82 H82C 0.9900 .
C82 H82D 0.9900 .

loop_
_geom_torsion_atom_site_label_1
_geom_torsion_atom_site_label_2
_geom_torsion_atom_site_label_3
_geom_torsion_atom_site_label_4
_geom_torsion
_geom_torsion_site_symmetry_1
_geom_torsion_site_symmetry_4
Zn1 O1 C1 O2 -8.4(13) . .
Zn1 O1 C1 C2 172.7(6) . .
Zn2 O2 C1 O1 7.5(11) . .
Zn2 O2 C1 C2 -173.6(5) . .
O1 C1 C2 C3 -174.9(8) . .
O2 C1 C2 C3 6.2(11) . .
O1 C1 C2 C7 4.0(11) . .
O2 C1 C2 C7 -174.9(7) . .
C7 C2 C3 C4 -0.9(12) . .
C1 C2 C3 C4 178.0(7) . .
C2 C3 C4 C5 -0.3(13) . .
C3 C4 C5 C6 1.3(14) . .
C3 C4 C5 N1 179.2(8) . .
C19 N1 C5 C6 -36.9(13) 12_556 .
C12 N1 C5 C6 133.4(9) 5 .
C19 N1 C5 C4 145.2(9) 12_556 .
C12 N1 C5 C4 -44.5(13) 5 .
C4 C5 C6 C7 -1.0(14) . .
N1 C5 C6 C7 -179.0(8) . .
C5 C6 C7 C2 -0.2(14) . .
C3 C2 C7 C6 1.2(13) . .
C1 C2 C7 C6 -177.7(8) . .
Zn1 O8 C8 O9 -8.8(13) . .
Zn1 O8 C8 C9 172.9(6) . .
Zn2 O9 C8 O8 8.3(11) . .
Zn2 O9 C8 C9 -173.3(5) . .
O8 C8 C9 C10 3.7(11) . .
O9 C8 C9 C10 -174.7(7) . .
O8 C8 C9 C14 -175.0(8) . .
O9 C8 C9 C14 6.6(11) . .
C14 C9 C10 C11 0.6(12) . .
C8 C9 C10 C11 -178.2(8) . .
C9 C10 C11 C12 1.3(13) . .
C10 C11 C12 C13 -2.8(13) . .
C10 C11 C12 N1 -179.1(8) . 9_554
C11 C12 C13 C14 2.4(13) . .
N1 C12 C13 C14 178.6(8) 9_554 .
C12 C13 C14 C9 -0.4(13) . .
C10 C9 C14 C13 -1.1(12) . .
C8 C9 C14 C13 177.7(7) . .
Zn1 O16 C15 O15 8.2(13) . .
Zn1 O16 C15 C16 -172.6(6) . .
Zn2 O15 C15 O16 -7.9(11) . .
Zn2 O15 C15 C16 172.9(4) . .
O16 C15 C16 C21 175.8(8) . .
O15 C15 C16 C21 -5.0(11) . .
O16 C15 C16 C17 -5.4(11) . .
O15 C15 C16 C17 173.9(7) . .
C21 C16 C17 C18 -2.9(13) . .
C15 C16 C17 C18 178.3(8) . .
C16 C17 C18 C19 0.9(14) . .
C17 C18 C19 C20 1.1(14) . .
C17 C18 C19 N1 179.2(8) . 11_556
C18 C19 C20 C21 -1.1(14) . .
N1 C19 C20 C21 -179.1(8) 11_556 .
C19 C20 C21 C16 -1.0(13) . .
C17 C16 C21 C20 2.9(12) . .
C15 C16 C21 C20 -178.2(7) . .
Zn1 O31 C30 O30 9.3(13) . .
Zn1 O31 C30 C31 -172.8(6) . .
Zn2 O30 C30 O31 -8.0(11) . .
Zn2 O30 C30 C31 174.1(4) . .
O31 C30 C31 C36 -3.6(11) . .
O30 C30 C31 C36 174.5(7) . .
O31 C30 C31 C32 175.6(8) . .
O30 C30 C31 C32 -6.2(11) . .
C36 C31 C32 C33 2.0(12) . .
C30 C31 C32 C33 -177.2(7) . .
C31 C32 C33 C34 -0.5(13) . .
C32 C33 C34 C35 -1.3(13) . .
C32 C33 C34 N30 -178.5(9) . .
C34 N30 C34 C35 37.9(17) 3_565 .
C34 N30 C34 C35 -133.1(9) 2_665 .
C34 N30 C34 C33 -144.8(9) 3_565 .
C34 N30 C34 C33 44.1(18) 2_665 .
C33 C34 C35 C36 1.4(14) . .
N30 C34 C35 C36 178.6(9) . .
C34 C35 C36 C31 0.3(14) . .
C32 C31 C36 C35 -1.9(13) . .
C30 C31 C36 C35 177.3(8) . .
C44 N40 C40 C41 0.0 . .
Zn1 N40 C40 C41 -179.9(4) . .
N40 C40 C41 C42 0.0 . .
C40 C41 C42 C43 0.0 . .
C40 C41 C42 C42 179.6(11) . 16
C41 C42 C43 C44 0.0 . .
C42 C42 C43 C44 -179.6(11) 16 .
C42 C43 C44 N40 0.0 . .
C40 N40 C44 C43 0.0 . .
Zn1 N40 C44 C43 179.9(4) . .
C72 N50 C61 C72 0(2) . 10_666
C71 N50 C61 C72 -53.9(15) . 10_666
C82 N50 C61 C72 79.2(14) . 10_666
C81 N50 C61 C72 56.1(14) . 10_666
C62 N50 C61 C72 -77.1(14) . 10_666
Zn2 N50 C61 C72 -179.7(10) . 10_666
C72 N50 C61 C71 -34.8(15) . 10_666
C71 N50 C61 C71 -89.2(10) . 10_666
C82 N50 C61 C71 44.0(9) . 10_666
C81 N50 C61 C71 20.8(10) . 10_666
C62 N50 C61 C71 -112.4(11) . 10_666
Zn2 N50 C61 C71 145.0(5) . 10_666
C72 N50 C71 C82 -78.2(14) . 10_666
C61 N50 C71 C82 53.2(15) . 10_666
C82 N50 C71 C82 -1(2) . 10_666
C81 N50 C71 C82 -57.1(15) . 10_666
C62 N50 C71 C82 75.6(14) . 10_666
Zn2 N50 C71 C82 178.9(10) . 10_666
C72 N50 C71 C61 -42.7(9) . 10_666
C61 N50 C71 C61 88.6(9) . 10_666
C82 N50 C71 C61 34.4(15) . 10_666
C81 N50 C71 C61 -21.6(10) . 10_666
C62 N50 C71 C61 111.1(11) . 10_666
Zn2 N50 C71 C61 -145.7(5) . 10_666
C72 N50 C71 C81 -113.5(11) . 10_666
C61 N50 C71 C81 17.8(10) . 10_666
C82 N50 C71 C81 -36.4(15) . 10_666
C81 N50 C71 C81 -92.4(9) . 10_666
C62 N50 C71 C81 40.3(8) . 10_666
Zn2 N50 C71 C81 143.5(5) . 10_666
C72 N50 C81 C62 76.2(14) . 10_666
C71 N50 C81 C62 55.9(15) . 10_666
C61 N50 C81 C62 -56.3(15) . 10_666
C82 N50 C81 C62 -78.4(14) . 10_666
C62 N50 C81 C62 -2(2) . 10_666
Zn2 N50 C81 C62 179.8(10) . 10_666
C72 N50 C81 C61 41.5(9) . 10_666
C71 N50 C81 C61 21.2(10) . 10_666
C61 N50 C81 C61 -91.0(9) . 10_666
C82 N50 C81 C61 -113.2(10) . 10_666
C62 N50 C81 C61 -36.6(14) . 10_666
Zn2 N50 C81 C61 145.0(5) . 10_666
C72 N50 C81 C71 112.5(11) . 10_666
C71 N50 C81 C71 92.2(9) . 10_666
C61 N50 C81 C71 -20.0(10) . 10_666
C82 N50 C81 C71 -42.2(8) . 10_666
C62 N50 C81 C71 34.4(14) . 10_666
Zn2 N50 C81 C71 -144.0(5) . 10_666
C72 N50 C62 C81 -54.6(15) . 10_666
C71 N50 C62 C81 -76.0(14) . 10_666
C61 N50 C62 C81 77.4(14) . 10_666
C82 N50 C62 C81 58.2(15) . 10_666
C81 N50 C62 C81 2(2) . 10_666
Zn2 N50 C62 C81 -179.8(10) . 10_666
C72 N50 C62 C72 -90.4(9) . 10_666
C71 N50 C62 C72 -111.8(10) . 10_666
C61 N50 C62 C72 41.6(8) . 10_666
C82 N50 C62 C72 22.4(10) . 10_666
C81 N50 C62 C72 -33.9(14) . 10_666
Zn2 N50 C62 C72 144.4(5) . 10_666
C72 N50 C62 C82 -19.6(10) . 10_666
C71 N50 C62 C82 -41.0(8) . 10_666
C61 N50 C62 C82 112.3(10) . 10_666
C82 N50 C62 C82 93.1(9) . 10_666
C81 N50 C62 C82 36.9(14) . 10_666
Zn2 N50 C62 C82 -144.8(5) . 10_666
C71 N50 C72 C61 77.7(14) . 10_666
C61 N50 C72 C61 0(2) . 10_666
C82 N50 C72 C61 -55.4(15) . 10_666
C81 N50 C72 C61 -77.2(14) . 10_666
C62 N50 C72 C61 55.0(15) . 10_666
Zn2 N50 C72 C61 179.7(10) . 10_666
C71 N50 C72 C62 113.5(11) . 10_666
C61 N50 C72 C62 35.4(14) . 10_666
C82 N50 C72 C62 -19.5(10) . 10_666
C81 N50 C72 C62 -41.4(9) . 10_666
C62 N50 C72 C62 90.9(9) . 10_666
Zn2 N50 C72 C62 -144.4(5) . 10_666
C72 N50 C82 C71 55.2(15) . 10_666
C71 N50 C82 C71 1(2) . 10_666
C61 N50 C82 C71 -75.9(13) . 10_666
C81 N50 C82 C71 76.8(14) . 10_666
C62 N50 C82 C71 -56.3(14) . 10_666
Zn2 N50 C82 C71 -178.9(10) . 10_666
C72 N50 C82 C72 89.1(10) . 10_666
C71 N50 C82 C72 34.9(15) . 10_666
C61 N50 C82 C72 -42.0(8) . 10_666
C81 N50 C82 C72 110.7(11) . 10_666
C62 N50 C82 C72 -22.4(10) . 10_666
Zn2 N50 C82 C72 -145.0(5) . 10_666
C72 N50 C82 C62 19.0(10) . 10_666
C71 N50 C82 C62 -35.1(15) . 10_666
C61 N50 C82 C62 -112.1(10) . 10_666
C81 N50 C82 C62 40.6(8) . 10_666
C62 N50 C82 C62 -92.4(9) . 10_666
Zn2 N50 C82 C62 144.9(5) . 10_666
